data_2237508
loop_
_publ_author_name
'Thanigaimani, Kaliyaperumal'
'Khalib, Nuridayanti Che'
'Arshad, Suhana'
'Razak, Ibrahim Abdul'

_publ_section_title
;
 2-Amino-6-methylpyridinium 3-chlorobenzoate
;
_journal_coeditor_code IS5234
_journal_issue 3
_journal_name_full 'Acta Crystallographica Section E'
_journal_page_first o318
_journal_paper_doi 10.1107/S1600536813002559
_journal_volume 69
_journal_year 2013
_chemical_formula_iupac 'C6 H9 N2 +, C7 H4 Cl O2 -'
_chemical_formula_moiety 'C6 H9 N2 +, C7 H4 Cl O2 -'
_chemical_formula_sum 'C13 H13 Cl N2 O2'
_chemical_formula_weight 264.70
_chemical_name_systematic
;
2-Amino-6-methylpyridinium 3-chlorobenzoate
;
_space_group_IT_number 15
_symmetry_cell_setting monoclinic
_symmetry_space_group_name_Hall '-C 2yc'
_symmetry_space_group_name_H-M 'C 1 2/c 1'
_atom_sites_solution_hydrogens geom
_atom_sites_solution_primary direct
_atom_sites_solution_secondary difmap
_audit_creation_method SHELXL-97
_cell_angle_alpha 90.00
_cell_angle_beta 100.9240(10)
_cell_angle_gamma 90.00
_cell_formula_units_Z 8
_cell_length_a 22.3118(15)
_cell_length_b 15.2053(10)
_cell_length_c 7.4166(5)
_cell_measurement_reflns_used 4651
_cell_measurement_temperature 100.0(10)
_cell_measurement_theta_max 29.25
_cell_measurement_theta_min 2.68
_cell_volume 2470.5(3)
_computing_cell_refinement 'SAINT (Bruker, 2009)'
_computing_data_collection 'APEX2 (Bruker, 2009)'
_computing_data_reduction 'SAINT (Bruker, 2009)'
_computing_molecular_graphics 'SHELXTL (Sheldrick, 2008)'
_computing_publication_material
;
SHELXTL (Sheldrick, 2008) and PLATON (Spek, 2009)
;
_computing_structure_refinement 'SHELXTL (Sheldrick, 2008)'
_computing_structure_solution 'SHELXTL (Sheldrick, 2008)'
_diffrn_ambient_temperature 100.0(10)
_diffrn_measured_fraction_theta_full 0.991
_diffrn_measured_fraction_theta_max 0.991
_diffrn_measurement_device_type
;
Bruker SMART APEXII DUO CCD area-detector
;
_diffrn_measurement_method '\f and \w scans'
_diffrn_radiation_monochromator graphite
_diffrn_radiation_source 'fine-focus sealed tube'
_diffrn_radiation_type MoK\a
_diffrn_radiation_wavelength 0.71073
_diffrn_reflns_av_R_equivalents 0.0528
_diffrn_reflns_av_sigmaI/netI 0.0371
_diffrn_reflns_limit_h_max 31
_diffrn_reflns_limit_h_min -30
_diffrn_reflns_limit_k_max 21
_diffrn_reflns_limit_k_min -21
_diffrn_reflns_limit_l_max 10
_diffrn_reflns_limit_l_min -10
_diffrn_reflns_number 24731
_diffrn_reflns_theta_full 30.00
_diffrn_reflns_theta_max 30.00
_diffrn_reflns_theta_min 1.63
_diffrn_standards_number 0
_exptl_absorpt_coefficient_mu 0.304
_exptl_absorpt_correction_T_max 0.9852
_exptl_absorpt_correction_T_min 0.8976
_exptl_absorpt_correction_type multi-scan
_exptl_absorpt_process_details '(<i>SADABS</i>; Bruker, 2009)'
_exptl_crystal_colour colourless
_exptl_crystal_density_diffrn 1.423
_exptl_crystal_density_method 'not measured'
_exptl_crystal_description needle
_exptl_crystal_F_000 1104
_exptl_crystal_size_max 0.36
_exptl_crystal_size_mid 0.06
_exptl_crystal_size_min 0.05
_refine_diff_density_max 0.294
_refine_diff_density_min -0.275
_refine_ls_extinction_method none
_refine_ls_goodness_of_fit_ref 1.064
_refine_ls_hydrogen_treatment mixed
_refine_ls_matrix_type full
_refine_ls_number_parameters 267
_refine_ls_number_reflns 3575
_refine_ls_number_restraints 5
_refine_ls_restrained_S_all 1.067
_refine_ls_R_factor_all 0.0735
_refine_ls_R_factor_gt 0.0449
_refine_ls_shift/su_max 0.000
_refine_ls_shift/su_mean 0.000
_refine_ls_structure_factor_coef Fsqd
_refine_ls_weighting_details 'calc w=1/[\s^2^(Fo^2^)+(0.0584P)^2^+1.2878P] where P=(Fo^2^+2Fc^2^)/3'
_refine_ls_weighting_scheme calc
_refine_ls_wR_factor_gt 0.1107
_refine_ls_wR_factor_ref 0.1284
_reflns_number_gt 2446
_reflns_number_total 3575
_reflns_threshold_expression I>2\s(I)
_cod_data_source_file is5234.cif
_cod_data_source_block I
_cod_original_sg_symbol_H-M 'C 2/c'
_cod_database_code 2237508
_cod_database_fobs_code 2237508

loop_
_symmetry_equiv_pos_as_xyz
'x, y, z'
'-x, y, -z+1/2'
'x+1/2, y+1/2, z'
'-x+1/2, y+1/2, -z+1/2'
'-x, -y, -z'
'x, -y, z-1/2'
'-x+1/2, -y+1/2, -z'
'x+1/2, -y+1/2, z-1/2'

loop_
_atom_site_type_symbol
_atom_site_label
_atom_site_fract_x
_atom_site_fract_y
_atom_site_fract_z
_atom_site_U_iso_or_equiv
_atom_site_adp_type
_atom_site_calc_flag
_atom_site_refinement_flags
_atom_site_occupancy
_atom_site_symmetry_multiplicity
_atom_site_disorder_assembly
_atom_site_disorder_group
Cl Cl1 0.51442(12) 0.09433(16) 0.5251(4) 0.0377(5) Uani d PD 0.505(4) 1 A 1
O O1 0.3604(3) 0.4344(4) 0.2546(10) 0.0298(12) Uani d PD 0.505(4) 1 A 1
O O2 0.3335(7) 0.2966(7) 0.1833(12) 0.0279(16) Uani d PD 0.505(4) 1 A 1
C C7 0.3716(3) 0.3536(4) 0.2547(8) 0.0223(11) Uani d PD 0.505(4) 1 A 1
C C8 0.43409(15) 0.3242(2) 0.3507(6) 0.0224(7) Uani d P 0.505(4) 1 A 1
C C9 0.4472(5) 0.2368(8) 0.3839(11) 0.0217(13) Uani d P 0.505(4) 1 A 1
H H9A 0.4166 0.1945 0.3394 0.026 Uiso calc PR 0.505(4) 1 A 1
C C10 0.5042(5) 0.2072(5) 0.4815(14) 0.0368(18) Uani d PD 0.505(4) 1 A 1
C C11 0.54930(16) 0.2695(3) 0.5297(6) 0.0348(9) Uani d P 0.505(4) 1 A 1
H H11A 0.5890 0.2515 0.5885 0.042 Uiso calc PR 0.505(4) 1 A 1
C C12 0.53779(14) 0.3580(3) 0.4939(5) 0.0345(9) Uani d P 0.505(4) 1 A 1
H H12A 0.5693 0.4000 0.5301 0.041 Uiso calc PR 0.505(4) 1 A 1
C C13 0.48029(14) 0.3853(2) 0.4052(5) 0.0286(8) Uani d P 0.505(4) 1 A 1
H H13A 0.4725 0.4460 0.3816 0.034 Uiso calc PR 0.505(4) 1 A 1
Cl Cl1X 0.52750(12) 0.11634(16) 0.5138(4) 0.0336(4) Uani d PD 0.495(4) 1 A 2
O O1X 0.3491(3) 0.4332(4) 0.3044(10) 0.0294(11) Uani d PD 0.495(4) 1 A 2
O O2X 0.3302(7) 0.2910(8) 0.2304(12) 0.0273(15) Uani d PD 0.495(4) 1 A 2
C C7X 0.3620(3) 0.3525(4) 0.3103(9) 0.0225(11) Uani d PD 0.495(4) 1 A 2
C C8X 0.42352(17) 0.3289(2) 0.4266(6) 0.0222(8) Uani d P 0.495(4) 1 A 2
C C9X 0.4418(5) 0.2415(8) 0.4305(11) 0.0223(14) Uani d P 0.495(4) 1 A 2
H H9XA 0.4152 0.1963 0.3748 0.027 Uiso calc PR 0.495(4) 1 A 2
C C10X 0.5005(5) 0.2239(4) 0.5195(13) 0.0314(16) Uani d PD 0.495(4) 1 A 2
C C11X 0.53950(16) 0.2854(3) 0.6185(6) 0.0319(9) Uani d P 0.495(4) 1 A 2
H H11B 0.5787 0.2691 0.6844 0.038 Uiso calc PR 0.495(4) 1 A 2
C C12X 0.51893(15) 0.3713(2) 0.6175(5) 0.0303(8) Uani d P 0.495(4) 1 A 2
H H12B 0.5445 0.4155 0.6820 0.036 Uiso calc PR 0.495(4) 1 A 2
C C13X 0.46134(15) 0.3931(2) 0.5228(5) 0.0272(8) Uani d P 0.495(4) 1 A 2
H H13B 0.4474 0.4522 0.5233 0.033 Uiso calc PR 0.495(4) 1 A 2
N N1 0.25283(5) 0.49267(8) 0.09853(17) 0.0197(3) Uani d . 1 1 . .
N N2 0.21460(7) 0.35423(9) 0.0235(2) 0.0337(4) Uani d . 1 1 . .
C C1 0.20717(6) 0.44124(10) 0.0094(2) 0.0211(3) Uani d . 1 1 . .
C C2 0.15454(7) 0.48210(10) -0.0898(2) 0.0238(3) Uani d . 1 1 . .
H H2A 0.1223 0.4479 -0.1572 0.029 Uiso calc R 1 1 . .
C C3 0.15048(7) 0.57153(11) -0.0877(2) 0.0307(4) Uani d . 1 1 . .
H H3A 0.1149 0.5996 -0.1533 0.037 Uiso calc R 1 1 . .
C C4 0.19795(8) 0.62255(11) 0.0095(3) 0.0363(4) Uani d . 1 1 . .
H H4A 0.1944 0.6848 0.0121 0.044 Uiso calc R 1 1 . .
C C5 0.24940(7) 0.58195(10) 0.1006(2) 0.0257(3) Uani d . 1 1 . .
C C6 0.30466(8) 0.62859(11) 0.2048(3) 0.0372(4) Uani d . 1 1 . .
H H6A 0.2955 0.6913 0.2136 0.056 Uiso calc R 1 1 . .
H H6B 0.3388 0.6213 0.1402 0.056 Uiso calc R 1 1 . .
H H6C 0.3157 0.6036 0.3284 0.056 Uiso calc R 1 1 . .
H H1N1 0.1883(11) 0.3210(14) -0.050(3) 0.046(6) Uiso d . 1 1 . .
H H2N2 0.2887(10) 0.4672(15) 0.165(3) 0.050(6) Uiso d . 1 1 . .
H H1N2 0.2487(11) 0.3311(14) 0.077(3) 0.044(6) Uiso d . 1 1 . .

loop_
_atom_site_aniso_label
_atom_site_aniso_U_11
_atom_site_aniso_U_22
_atom_site_aniso_U_33
_atom_site_aniso_U_12
_atom_site_aniso_U_13
_atom_site_aniso_U_23
Cl1 0.0260(10) 0.0318(11) 0.0523(8) 0.0162(6) 0.0001(7) 0.0009(8)
O1 0.016(2) 0.0172(13) 0.051(4) -0.0007(13) -0.0063(17) -0.0018(18)
O2 0.020(2) 0.0134(18) 0.043(4) 0.0000(14) -0.014(3) 0.000(3)
C7 0.012(2) 0.0175(16) 0.035(3) -0.0021(13) -0.0015(19) 0.0004(19)
C8 0.0103(15) 0.0277(16) 0.027(2) 0.0008(11) -0.0011(13) -0.0050(15)
C9 0.014(2) 0.0240(19) 0.028(4) 0.0072(15) 0.006(3) -0.005(3)
C10 0.013(2) 0.037(3) 0.055(4) 0.016(2) -0.006(2) -0.016(2)
C11 0.0138(16) 0.059(3) 0.029(2) 0.0094(15) -0.0032(14) -0.0084(17)
C12 0.0134(15) 0.054(2) 0.0331(19) -0.0063(14) -0.0032(12) -0.0057(15)
C13 0.0182(15) 0.0351(17) 0.0299(18) -0.0033(12) -0.0019(12) -0.0044(13)
Cl1X 0.0247(9) 0.0289(10) 0.0442(7) 0.0119(6) -0.0011(6) 0.0025(7)
O1X 0.021(3) 0.0190(14) 0.043(3) -0.0005(14) -0.0066(16) -0.0035(17)
O2X 0.0172(18) 0.020(2) 0.038(4) -0.0025(14) -0.011(3) 0.002(2)
C7X 0.013(2) 0.0213(18) 0.032(3) -0.0016(14) 0.0023(18) 0.002(2)
C8X 0.0144(16) 0.0268(17) 0.0247(19) -0.0003(12) 0.0018(14) -0.0018(15)
C9X 0.010(2) 0.035(3) 0.023(3) 0.0040(18) 0.005(2) -0.003(3)
C10X 0.021(2) 0.022(3) 0.051(4) 0.016(2) 0.007(3) 0.001(3)
C11X 0.0132(15) 0.052(2) 0.0276(19) 0.0019(14) -0.0032(14) -0.0008(17)
C12X 0.0193(15) 0.0391(19) 0.0294(18) -0.0090(13) -0.0031(13) -0.0029(14)
C13X 0.0243(16) 0.0254(16) 0.0302(18) -0.0062(12) 0.0011(13) -0.0025(12)
N1 0.0155(6) 0.0161(6) 0.0264(6) 0.0011(4) 0.0012(5) 0.0000(4)
N2 0.0220(7) 0.0179(6) 0.0526(9) 0.0009(5) -0.0147(6) -0.0074(6)
C1 0.0171(7) 0.0200(7) 0.0251(7) 0.0015(5) 0.0012(5) -0.0020(5)
C2 0.0165(7) 0.0285(8) 0.0253(7) 0.0031(6) 0.0008(5) -0.0008(6)
C3 0.0232(8) 0.0318(9) 0.0356(9) 0.0091(6) 0.0016(6) 0.0068(7)
C4 0.0313(9) 0.0191(7) 0.0563(11) 0.0053(6) 0.0030(8) 0.0057(7)
C5 0.0231(8) 0.0179(7) 0.0366(8) -0.0001(6) 0.0068(6) 0.0006(6)
C6 0.0254(9) 0.0189(7) 0.0652(12) -0.0044(6) 0.0036(8) -0.0039(7)

loop_
_atom_type_symbol
_atom_type_description
_atom_type_scat_dispersion_real
_atom_type_scat_dispersion_imag
_atom_type_scat_source
C C 0.0033 0.0016 'International Tables Vol C Tables 4.2.6.8 and 6.1.1.4'
H H 0.0000 0.0000 'International Tables Vol C Tables 4.2.6.8 and 6.1.1.4'
N N 0.0061 0.0033 'International Tables Vol C Tables 4.2.6.8 and 6.1.1.4'
O O 0.0106 0.0060 'International Tables Vol C Tables 4.2.6.8 and 6.1.1.4'
Cl Cl 0.1484 0.1585 'International Tables Vol C Tables 4.2.6.8 and 6.1.1.4'

loop_
_geom_angle_atom_site_label_1
_geom_angle_atom_site_label_2
_geom_angle_atom_site_label_3
_geom_angle
O1 C7 O2 123.8(9)
O1 C7 C8 117.2(6)
O2 C7 C8 118.9(8)
C9 C8 C13 118.3(6)
C9 C8 C7 121.2(6)
C13 C8 C7 120.5(4)
C8 C9 C10 122.8(10)
C8 C9 H9A 118.6
C10 C9 H9A 118.6
C11 C10 C9 117.1(7)
C11 C10 Cl1 124.2(7)
C9 C10 Cl1 118.7(8)
C10 C11 C12 121.2(4)
C10 C11 H11A 119.4
C12 C11 H11A 119.4
C11 C12 C13 120.1(3)
C11 C12 H12A 119.9
C13 C12 H12A 119.9
C8 C13 C12 120.3(3)
C8 C13 H13A 119.8
C12 C13 H13A 119.8
O2X C7X O1X 127.3(10)
O2X C7X C8X 117.5(8)
O1X C7X C8X 115.2(7)
C9X C8X C13X 120.8(6)
C9X C8X C7X 117.9(6)
C13X C8X C7X 121.3(4)
C10X C9X C8X 116.4(9)
C10X C9X H9XA 121.8
C8X C9X H9XA 121.8
C9X C10X C11X 124.5(7)
C9X C10X Cl1X 118.1(8)
C11X C10X Cl1X 117.3(7)
C12X C11X C10X 117.3(4)
C12X C11X H11B 121.4
C10X C11X H11B 121.4
C13X C12X C11X 120.3(3)
C13X C12X H12B 119.9
C11X C12X H12B 119.9
C12X C13X C8X 120.4(3)
C12X C13X H13B 119.8
C8X C13X H13B 119.8
C1 N1 C5 122.95(13)
C1 N1 H2N2 120.4(14)
C5 N1 H2N2 116.7(14)
C1 N2 H1N1 117.5(14)
C1 N2 H1N2 121.7(14)
H1N1 N2 H1N2 119(2)
N2 C1 N1 117.63(13)
N2 C1 C2 123.89(14)
N1 C1 C2 118.48(13)
C3 C2 C1 119.04(14)
C3 C2 H2A 120.5
C1 C2 H2A 120.5
C2 C3 C4 120.93(14)
C2 C3 H3A 119.5
C4 C3 H3A 119.5
C5 C4 C3 119.24(15)
C5 C4 H4A 120.4
C3 C4 H4A 120.4
N1 C5 C4 119.32(15)
N1 C5 C6 115.76(13)
C4 C5 C6 124.91(15)
C5 C6 H6A 109.5
C5 C6 H6B 109.5
H6A C6 H6B 109.5
C5 C6 H6C 109.5
H6A C6 H6C 109.5
H6B C6 H6C 109.5

loop_
_geom_bond_atom_site_label_1
_geom_bond_atom_site_label_2
_geom_bond_distance
Cl1 C10 1.753(7)
O1 C7 1.253(6)
O2 C7 1.258(14)
C7 C8 1.509(8)
C8 C9 1.372(12)
C8 C13 1.390(5)
C9 C10 1.413(16)
C9 H9A 0.9500
C10 C11 1.379(11)
C11 C12 1.385(6)
C11 H11A 0.9500
C12 C13 1.390(4)
C12 H12A 0.9500
C13 H13A 0.9500
Cl1X C10X 1.747(6)
O1X C7X 1.259(7)
O2X C7X 1.253(14)
C7X C8X 1.519(8)
C8X C9X 1.389(13)
C8X C13X 1.395(5)
C9X C10X 1.377(17)
C9X H9XA 0.9500
C10X C11X 1.388(12)
C11X C12X 1.385(5)
C11X H11B 0.9500
C12X C13X 1.383(4)
C12X H12B 0.9500
C13X H13B 0.9500
N1 C1 1.3530(18)
N1 C5 1.3599(19)
N1 H2N2 0.94(2)
N2 C1 1.335(2)
N2 H1N1 0.88(2)
N2 H1N2 0.86(2)
C1 C2 1.4067(19)
C2 C3 1.363(2)
C2 H2A 0.9500
C3 C4 1.398(2)
C3 H3A 0.9500
C4 C5 1.365(2)
C4 H4A 0.9500
C5 C6 1.503(2)
C6 H6A 0.9800
C6 H6B 0.9800
C6 H6C 0.9800

loop_
_geom_hbond_atom_site_label_D
_geom_hbond_atom_site_label_H
_geom_hbond_atom_site_label_A
_geom_hbond_site_symmetry_A
_geom_hbond_distance_DH
_geom_hbond_distance_HA
_geom_hbond_distance_DA
_geom_hbond_angle_DHA
_geom_hbond_publ_flag
N1 H2N2 O1 . 0.94(2) 1.69(2) 2.614(7) 168(2) yes
N2 H1N2 O2 . 0.86(2) 1.98(3) 2.832(14) 170(2) yes
N2 H1N1 O2 7_555 0.88(2) 2.06(2) 2.853(11) 150(2) yes

loop_
_geom_torsion_atom_site_label_1
_geom_torsion_atom_site_label_2
_geom_torsion_atom_site_label_3
_geom_torsion_atom_site_label_4
_geom_torsion
O1 C7 C8 C9 169.3(5)
O2 C7 C8 C9 -9.3(8)
O1 C7 C8 C13 -11.7(7)
O2 C7 C8 C13 169.7(6)
C13 C8 C9 C10 4.3(9)
C7 C8 C9 C10 -176.7(6)
C8 C9 C10 C11 -5.7(11)
C8 C9 C10 Cl1 177.0(5)
C9 C10 C11 C12 3.9(10)
Cl1 C10 C11 C12 -178.8(5)
C10 C11 C12 C13 -1.1(7)
C9 C8 C13 C12 -1.2(6)
C7 C8 C13 C12 179.9(4)
C11 C12 C13 C8 -0.4(6)
O2X C7X C8X C9X 2.7(9)
O1X C7X C8X C9X -176.6(5)
O2X C7X C8X C13X -178.9(6)
O1X C7X C8X C13X 1.8(6)
C13X C8X C9X C10X -5.7(9)
C7X C8X C9X C10X 172.7(6)
C8X C9X C10X C11X 6.5(12)
C8X C9X C10X Cl1X -175.4(5)
C9X C10X C11X C12X -4.3(11)
Cl1X C10X C11X C12X 177.7(4)
C10X C11X C12X C13X 1.0(7)
C11X C12X C13X C8X -0.4(6)
C9X C8X C13X C12X 2.8(7)
C7X C8X C13X C12X -175.5(3)
C5 N1 C1 N2 -177.15(15)
C5 N1 C1 C2 1.9(2)
N2 C1 C2 C3 176.80(16)
N1 C1 C2 C3 -2.2(2)
C1 C2 C3 C4 0.7(3)
C2 C3 C4 C5 1.2(3)
C1 N1 C5 C4 0.0(2)
C1 N1 C5 C6 -179.36(14)
C3 C4 C5 N1 -1.5(3)
C3 C4 C5 C6 177.75(17)
